data_1548309
loop_
_publ_author_name
'Alejo M. Lifschitz'
'Ryan M. Young'
'Jose Mendez-Arroyo'
'Charlotte L. Stern'
'C. Michael McGuirk'
'Michael R. Wasielewski'
'Chad A. Mirkin'

_publ_section_title
;
 An allosteric photoredox catalyst inspired by photosynthetic machinery
;
_journal_name_full 'Nature Communications'
_journal_page_first 6541
_journal_paper_doi 10.1038/ncomms7541
_journal_volume 6
_journal_year 2015
_chemical_formula_moiety 'C154 H142 B2 F12 N8 P4 Rh2 S4 Zn, 2(C F3 O3 S)'
_chemical_formula_sum 'C156 H142 B2 F18 N8 O6 P4 Rh2 S6 Zn'
_chemical_formula_weight 3175.82
_space_group_crystal_system triclinic
_space_group_IT_number 2
_space_group_name_Hall '-P 1'
_space_group_name_H-M_alt 'P -1'
_symmetry_space_group_name_Hall '-P 1'
_symmetry_space_group_name_H-M 'P -1'
_atom_sites_solution_hydrogens geom
_atom_sites_solution_primary direct
_cell_angle_alpha 107.517(4)
_cell_angle_beta 110.288(4)
_cell_angle_gamma 96.416(4)
_cell_formula_units_Z 1
_cell_length_a 15.6349(9)
_cell_length_b 18.4356(12)
_cell_length_c 21.7530(15)
_cell_measurement_reflns_used 6139
_cell_measurement_temperature 100(2)
_cell_measurement_theta_max 54.756
_cell_measurement_theta_min 3.933
_cell_volume 5442.2(7)
_computing_cell_refinement 'SAINT V7.23A (Bruker, 2005)'
_computing_data_collection 'APEX2 V2.1-4 (Bruker, 2007)'
_computing_data_reduction 'Bruker SAINT'
_computing_molecular_graphics 'Olex2 (Dolomanov et al., 2009)'
_computing_publication_material 'Olex2 (Dolomanov et al., 2009)'
_computing_structure_refinement 'ShelXL (Sheldrick, 2008)'
_computing_structure_solution 'ShelXT (Sheldrick, 2008)'
_diffrn_ambient_temperature 100.0
_diffrn_detector_area_resol_mean 8
_diffrn_measured_fraction_theta_full 0.542
_diffrn_measured_fraction_theta_max 0.919
_diffrn_measurement_device_type 'Bruker Kappa APEX CCD area detector'
_diffrn_measurement_method '\w and \f scans'
_diffrn_radiation_monochromator 'MX optics'
_diffrn_radiation_type CuK\a
_diffrn_radiation_wavelength 1.54178
_diffrn_reflns_av_R_equivalents 0.0533
_diffrn_reflns_av_unetI/netI 0.1211
_diffrn_reflns_Laue_measured_fraction_max 0.919
_diffrn_reflns_limit_h_max 15
_diffrn_reflns_limit_h_min -15
_diffrn_reflns_limit_k_max 15
_diffrn_reflns_limit_k_min -18
_diffrn_reflns_limit_l_max 21
_diffrn_reflns_limit_l_min -10
_diffrn_reflns_number 14784
_diffrn_reflns_point_group_measured_fraction_max 0.919
_diffrn_reflns_theta_full 67.679
_diffrn_reflns_theta_max 50.849
_diffrn_reflns_theta_min 2.590
_diffrn_source microsource
_diffrn_standards_number .
_exptl_absorpt_coefficient_mu 2.620
_exptl_absorpt_correction_T_max 0.7507
_exptl_absorpt_correction_T_min 0.5457
_exptl_absorpt_correction_type multi-scan
_exptl_absorpt_process_details
;
SADABS-2012/1 (Bruker,2012) was used for absorption correction.
wR2(int) was 0.0799 before and 0.0483 after correction.
The Ratio of minimum to maximum transmission is 0.7269.
The \l/2 correction factor is 0.0015.
;
_exptl_crystal_colour pink
_exptl_crystal_colour_primary pink
_exptl_crystal_density_diffrn 0.969
_exptl_crystal_description plate
_exptl_crystal_F_000 1630
_exptl_crystal_size_max 0.147
_exptl_crystal_size_mid 0.063
_exptl_crystal_size_min 0.023
_refine_diff_density_max 2.863
_refine_diff_density_min -1.700
_refine_diff_density_rms 0.162
_refine_ls_extinction_coef .
_refine_ls_extinction_method none
_refine_ls_goodness_of_fit_ref 1.333
_refine_ls_hydrogen_treatment constr
_refine_ls_matrix_type full
_refine_ls_number_parameters 871
_refine_ls_number_reflns 10661
_refine_ls_number_restraints 960
_refine_ls_restrained_S_all 1.287
_refine_ls_R_factor_all 0.1940
_refine_ls_R_factor_gt 0.1434
_refine_ls_shift/su_max 0.000
_refine_ls_shift/su_mean 0.000
_refine_ls_structure_factor_coef Fsqd
_refine_ls_weighting_details 'w=1/[\s^2^(Fo^2^)+(0.2000P)^2^] where P=(Fo^2^+2Fc^2^)/3'
_refine_ls_weighting_scheme calc
_refine_ls_wR_factor_gt 0.3731
_refine_ls_wR_factor_ref 0.4064
_reflns_Friedel_coverage 0.000
_reflns_Friedel_fraction_full .
_reflns_Friedel_fraction_max .
_reflns_number_gt 5820
_reflns_number_total 10661
_reflns_threshold_expression 'I > 2\s(I)'
_cod_data_source_file 3.cif
_cod_data_source_block 3
_cod_original_cell_volume 5442.2(6)
_cod_database_code 1548309
_shelx_space_group_comment
;
The symmetry employed for this shelxl refinement is uniquely defined
by the following loop, which should always be used as a source of
symmetry information in preference to the above space-group names.
They are only intended as comments.
;
_shelx_estimated_absorpt_t_max 0.942
_shelx_estimated_absorpt_t_min 0.699

loop_
_space_group_symop_operation_xyz
'x, y, z'
'-x, -y, -z'

loop_
_atom_site_label
_atom_site_type_symbol
_atom_site_fract_x
_atom_site_fract_y
_atom_site_fract_z
_atom_site_U_iso_or_equiv
_atom_site_adp_type
_atom_site_occupancy
_atom_site_site_symmetry_order
_atom_site_calc_flag
_atom_site_refinement_flags_posn
_atom_site_refinement_flags_adp
_atom_site_refinement_flags_occupancy
_atom_site_disorder_assembly
_atom_site_disorder_group
Rh1 Rh 0.66307(9) 0.68833(7) 0.04859(7) 0.0513(5) Uani 1 1 d . . . . .
Zn1 Zn 0.5000 0.5000 0.5000 0.0780(12) Uani 1 2 d S T P . .
S1 S 0.5020(3) 0.6462(2) -0.0201(2) 0.0531(11) Uani 1 1 d . . . . .
S2 S 0.6342(3) 0.6846(2) 0.1460(2) 0.0552(12) Uani 1 1 d . . . . .
P1 P 0.6783(3) 0.6804(2) -0.0519(2) 0.0477(11) Uani 1 1 d . . . . .
P2 P 0.8156(3) 0.7237(2) 0.1212(2) 0.0537(12) Uani 1 1 d . . . . .
F1 F 0.5378(8) 0.8246(6) 0.0250(6) 0.082(3) Uani 1 1 d . . . . .
F2 F 0.4594(9) 0.9166(6) 0.0993(7) 0.104(4) Uani 1 1 d . . . . .
F3 F 0.2869(8) 0.6969(6) 0.1077(6) 0.082(3) Uani 1 1 d . . . . .
F4 F 0.3651(7) 0.6031(5) 0.0342(5) 0.067(3) Uani 1 1 d . . . . .
F5 F 0.2253(12) 1.0206(9) 0.2506(9) 0.140(5) Uani 1 1 d . . . . .
F6 F 0.1594(11) 0.9049(9) 0.2415(8) 0.127(4) Uani 1 1 d . . . . .
N1 N 0.1956(11) 0.9181(7) 0.1475(8) 0.063(3) Uani 1 1 d . . . . .
N2 N 0.3224(17) 0.9248(15) 0.2584(12) 0.128(6) Uani 1 1 d . . . . .
N3 N 0.4201(11) 0.4622(8) 0.3956(7) 0.062(3) Uani 1 1 d . . . . .
N4 N 0.6059(10) 0.5581(8) 0.4856(7) 0.060(3) Uani 1 1 d . . . . .
C1 C 0.7486(11) 0.6145(8) -0.0798(8) 0.051(4) Uani 1 1 d . . . . .
C2 C 0.7260(14) 0.5390(8) -0.0842(11) 0.073(5) Uani 1 1 d . . . . .
H2 H 0.6775 0.5229 -0.0708 0.088 Uiso 1 1 calc R . . . .
C3 C 0.7715(13) 0.4880(11) -0.1072(11) 0.081(6) Uani 1 1 d . . . . .
H3 H 0.7577 0.4362 -0.1078 0.097 Uiso 1 1 calc R . . . .
C4 C 0.8366(13) 0.5086(10) -0.1296(10) 0.071(5) Uani 1 1 d . . . . .
H4 H 0.8643 0.4694 -0.1492 0.085 Uiso 1 1 calc R . . . .
C5 C 0.8650(13) 0.5824(8) -0.1256(10) 0.068(5) Uani 1 1 d . . . . .
H5 H 0.9153 0.5978 -0.1376 0.081 Uiso 1 1 calc R . . . .
C6 C 0.8158(12) 0.6330(10) -0.1031(9) 0.065(5) Uani 1 1 d . . . . .
H6 H 0.8289 0.6843 -0.1036 0.078 Uiso 1 1 calc R . . . .
C7 C 0.7121(11) 0.7690(9) -0.0678(9) 0.051(3) Uani 1 1 d . . . . .
C8 C 0.7576(14) 0.8411(10) -0.0098(11) 0.070(5) Uani 1 1 d . . . . .
H8 H 0.7722 0.8410 0.0363 0.084 Uiso 1 1 calc R . . . .
C9 C 0.7811(16) 0.9097(11) -0.0173(11) 0.085(6) Uani 1 1 d . . . . .
H9 H 0.8124 0.9568 0.0226 0.102 Uiso 1 1 calc R . . . .
C10 C 0.7571(17) 0.9091(11) -0.0874(11) 0.092(7) Uani 1 1 d . . . . .
H10 H 0.7684 0.9564 -0.0956 0.110 Uiso 1 1 calc R . . . .
C11 C 0.7173(16) 0.8383(10) -0.1423(11) 0.088(6) Uani 1 1 d . . . . .
H11 H 0.7039 0.8373 -0.1887 0.105 Uiso 1 1 calc R . . . .
C12 C 0.6965(12) 0.7706(9) -0.1339(9) 0.054(4) Uani 1 1 d . . . . .
H12 H 0.6708 0.7231 -0.1737 0.065 Uiso 1 1 calc R . . . .
C13 C 0.5588(12) 0.6364(10) -0.1248(9) 0.059(4) Uani 1 1 d . . . . .
H13A H 0.5571 0.6511 -0.1653 0.071 Uiso 1 1 calc R . . . .
H13B H 0.5463 0.5786 -0.1403 0.071 Uiso 1 1 calc R . . . .
C14 C 0.4801(12) 0.6642(11) -0.1018(9) 0.063(4) Uani 1 1 d . . . . .
H14A H 0.4170 0.6337 -0.1380 0.076 Uiso 1 1 calc R . . . .
H14B H 0.4847 0.7205 -0.0936 0.076 Uiso 1 1 calc R . . . .
C15 C 0.4483(11) 0.7097(9) 0.0251(9) 0.051(4) Uani 1 1 d . . . . .
C16 C 0.4749(13) 0.7895(10) 0.0456(10) 0.065(5) Uani 1 1 d . . . . .
C17 C 0.4345(15) 0.8388(11) 0.0804(12) 0.079(6) Uani 1 1 d . . . . .
C18 C 0.3702(12) 0.8092(10) 0.1047(10) 0.062(4) Uani 1 1 d . . . . .
C19 C 0.3484(12) 0.7284(10) 0.0875(10) 0.058(4) Uani 1 1 d . . . . .
C20 C 0.3916(13) 0.6793(10) 0.0492(11) 0.066(5) Uani 1 1 d . . . . .
C21 C 0.3242(15) 0.8619(11) 0.1461(11) 0.072(4) Uani 1 1 d . . . . .
C22 C 0.2462(13) 0.8769(8) 0.1119(10) 0.056(3) Uani 1 1 d . . . . .
C23 C 0.1952(14) 0.8636(9) 0.0386(11) 0.066(4) Uani 1 1 d . . . . .
C24 C 0.1138(15) 0.8902(11) 0.0315(12) 0.078(4) Uani 1 1 d . . . . .
C25 C 0.1160(14) 0.9264(10) 0.1000(12) 0.070(4) Uani 1 1 d . . . . .
C26 C 0.374(2) 0.9443(16) 0.3250(15) 0.112(6) Uani 1 1 d . . . . .
C27 C 0.451(2) 0.914(2) 0.3345(16) 0.138(8) Uani 1 1 d . . . . .
C28 C 0.446(2) 0.8740(18) 0.2653(15) 0.123(8) Uani 1 1 d . . . . .
C29 C 0.3692(18) 0.8859(14) 0.2221(13) 0.097(6) Uani 1 1 d . . . . .
C30 C 0.2152(14) 0.8202(10) -0.0235(10) 0.069(5) Uani 1 1 d . . . . .
H30A H 0.2808 0.8407 -0.0145 0.104 Uiso 1 1 calc GR . . . .
H30B H 0.1735 0.8273 -0.0656 0.104 Uiso 1 1 calc GR . . . .
H30C H 0.2045 0.7642 -0.0308 0.104 Uiso 1 1 calc GR . . . .
C31 C 0.0388(15) 0.8906(11) -0.0369(12) 0.083(5) Uani 1 1 d . . . . .
H31A H 0.0078 0.9338 -0.0255 0.100 Uiso 1 1 calc R . . . .
H31B H 0.0690 0.8994 -0.0681 0.100 Uiso 1 1 calc R . . . .
C32 C -0.0308(16) 0.8159(12) -0.0727(13) 0.091(6) Uani 1 1 d . . . . .
H32A H -0.0399 0.7949 -0.1222 0.136 Uiso 1 1 calc GR . . . .
H32B H -0.0905 0.8236 -0.0698 0.136 Uiso 1 1 calc GR . . . .
H32C H -0.0088 0.7789 -0.0501 0.136 Uiso 1 1 calc GR . . . .
C33 C 0.0482(14) 0.9682(11) 0.1192(11) 0.073(5) Uani 1 1 d . . . . .
H33A H 0.0746 0.9968 0.1702 0.109 Uiso 1 1 calc GR . . . .
H33B H -0.0105 0.9301 0.1054 0.109 Uiso 1 1 calc GR . . . .
H33C H 0.0354 1.0052 0.0949 0.109 Uiso 1 1 calc GR . . . .
C34 C 0.354(3) 0.995(2) 0.3805(18) 0.165(12) Uani 1 1 d . . . . .
H34A H 0.3101 1.0246 0.3612 0.247 Uiso 1 1 calc GR . . . .
H34B H 0.4122 1.0316 0.4173 0.247 Uiso 1 1 calc GR . . . .
H34C H 0.3253 0.9633 0.4005 0.247 Uiso 1 1 calc GR . . . .
C35 C 0.514(2) 0.923(2) 0.3970(17) 0.146(8) Uani 1 1 d . . . . .
H35A H 0.5414 0.8767 0.3948 0.176 Uiso 1 1 calc R . . . .
H35B H 0.4854 0.9303 0.4319 0.176 Uiso 1 1 calc R . . . .
C36 C 0.595(3) 1.002(2) 0.4179(16) 0.187(16) Uani 1 1 d . . . . .
H36A H 0.6363 0.9886 0.3933 0.280 Uiso 1 1 calc R . . . .
H36B H 0.6322 1.0233 0.4689 0.280 Uiso 1 1 calc R . . . .
H36C H 0.5645 1.0417 0.4040 0.280 Uiso 1 1 calc R . . . .
C37 C 0.517(2) 0.836(2) 0.2453(14) 0.137(11) Uani 1 1 d . . . . .
H37A H 0.4842 0.7867 0.2053 0.206 Uiso 1 1 calc GR . . . .
H37B H 0.5589 0.8259 0.2853 0.206 Uiso 1 1 calc GR . . . .
H37C H 0.5529 0.8711 0.2322 0.206 Uiso 1 1 calc GR . . . .
C38 C 0.9071(12) 0.6923(10) 0.0940(9) 0.058(4) Uani 1 1 d . . . . .
C39 C 0.9102(12) 0.6168(10) 0.0798(9) 0.057(4) Uani 1 1 d . . . . .
H39 H 0.8679 0.5827 0.0872 0.068 Uiso 1 1 calc R . . . .
C40 C 0.9742(13) 0.5880(11) 0.0544(11) 0.074(5) Uani 1 1 d . . . . .
H40 H 0.9713 0.5334 0.0403 0.088 Uiso 1 1 calc R . . . .
C41 C 1.0430(14) 0.6382(10) 0.0493(11) 0.073(5) Uani 1 1 d . . . . .
H41 H 1.0930 0.6215 0.0383 0.088 Uiso 1 1 calc R . . . .
C42 C 1.0327(13) 0.7148(10) 0.0614(9) 0.061(4) Uani 1 1 d . . . . .
H42 H 1.0737 0.7499 0.0536 0.073 Uiso 1 1 calc R . . . .
C43 C 0.9693(12) 0.7411(10) 0.0829(9) 0.057(4) Uani 1 1 d . . . . .
H43 H 0.9662 0.7941 0.0910 0.069 Uiso 1 1 calc R . . . .
C44 C 0.8526(14) 0.8263(10) 0.1707(10) 0.067(4) Uani 1 1 d . . . . .
C45 C 0.7973(16) 0.8753(11) 0.1696(11) 0.076(4) Uani 1 1 d . . . . .
H45 H 0.7334 0.8533 0.1379 0.091 Uiso 1 1 calc R . . . .
C46 C 0.8220(18) 0.9599(12) 0.2113(12) 0.091(5) Uani 1 1 d . . . . .
H46 H 0.7786 0.9921 0.2059 0.110 Uiso 1 1 calc R . . . .
C47 C 0.924(2) 0.9903(15) 0.2641(14) 0.108(6) Uani 1 1 d . . . . .
H47 H 0.9484 1.0432 0.2958 0.130 Uiso 1 1 calc R . . . .
C48 C 0.9790(19) 0.9394(13) 0.2637(14) 0.102(6) Uani 1 1 d . . . . .
H48 H 1.0430 0.9589 0.2959 0.123 Uiso 1 1 calc R . . . .
C49 C 0.9507(15) 0.8596(12) 0.2201(11) 0.083(5) Uani 1 1 d . . . . .
H49 H 0.9948 0.8278 0.2229 0.100 Uiso 1 1 calc R . . . .
C50 C 0.8241(13) 0.6856(11) 0.1897(9) 0.063(4) Uani 1 1 d . . . . .
H50A H 0.8126 0.6278 0.1707 0.076 Uiso 1 1 calc R . . . .
H50B H 0.8878 0.7072 0.2281 0.076 Uiso 1 1 calc R . . . .
C51 C 0.7477(12) 0.7105(12) 0.2190(9) 0.069(4) Uani 1 1 d . . . . .
H51A H 0.7661 0.7677 0.2458 0.083 Uiso 1 1 calc R . . . .
H51B H 0.7438 0.6833 0.2512 0.083 Uiso 1 1 calc R . . . .
C52 C 0.5928(12) 0.5759(9) 0.1237(9) 0.048(4) Uani 1 1 d . . . . .
H52A H 0.5330 0.5540 0.0813 0.058 Uiso 1 1 calc R . . . .
H52B H 0.6402 0.5484 0.1138 0.058 Uiso 1 1 calc R . . . .
C53 C 0.5787(12) 0.5643(9) 0.1862(9) 0.053(4) Uani 1 1 d . . . . .
C54 C 0.6365(13) 0.5285(11) 0.2280(10) 0.067(5) Uani 1 1 d . . . . .
H54 H 0.6890 0.5138 0.2196 0.080 Uiso 1 1 calc R . . . .
C55 C 0.6169(14) 0.5160(11) 0.2783(10) 0.073(5) Uani 1 1 d . . . . .
H55 H 0.6541 0.4886 0.3034 0.087 Uiso 1 1 calc R . . . .
C56 C 0.5471(13) 0.5391(10) 0.2973(9) 0.065(4) Uani 1 1 d . . . . .
C57 C 0.4869(13) 0.5762(10) 0.2581(9) 0.063(4) Uani 1 1 d . . . . .
H57 H 0.4350 0.5908 0.2675 0.076 Uiso 1 1 calc R . . . .
C58 C 0.5082(12) 0.5895(9) 0.2057(9) 0.055(4) Uani 1 1 d . . . . .
H58 H 0.4723 0.6179 0.1811 0.066 Uiso 1 1 calc R . . . .
C59 C 0.5285(13) 0.5267(10) 0.3588(9) 0.060(4) Uani 1 1 d . . . . .
C60 C 0.4419(13) 0.4790(9) 0.3440(9) 0.055(4) Uani 1 1 d . . . . .
C61 C 0.3698(13) 0.4386(11) 0.2779(9) 0.068(5) Uani 1 1 d . . . . .
H61 H 0.3694 0.4386 0.2341 0.082 Uiso 1 1 calc R . . . .
C62 C 0.3022(14) 0.4004(11) 0.2877(9) 0.068(5) Uani 1 1 d . . . . .
H62 H 0.2423 0.3699 0.2527 0.081 Uiso 1 1 calc R . . . .
C63 C 0.3362(15) 0.4135(11) 0.3611(10) 0.074(5) Uani 1 1 d . . . . .
C64 C 0.6915(13) 0.6065(9) 0.5397(9) 0.059(4) Uani 1 1 d . . . . .
C65 C 0.7431(13) 0.6430(10) 0.5073(9) 0.061(4) Uani 1 1 d . . . . .
H65 H 0.8034 0.6784 0.5308 0.074 Uiso 1 1 calc R . . . .
C66 C 0.6883(13) 0.6164(11) 0.4374(10) 0.072(5) Uani 1 1 d . . . . .
H66 H 0.7038 0.6300 0.4031 0.086 Uiso 1 1 calc R . . . .
C67 C 0.6040(12) 0.5651(9) 0.4242(9) 0.056(4) Uani 1 1 d . . . . .
C68 C 0.2769(14) 0.3796(11) 0.3907(9) 0.070(5) Uani 1 1 d . . . . .
C69 C 0.1851(15) 0.3251(12) 0.3417(10) 0.074(4) Uani 1 1 d . . . . .
C70 C 0.1028(16) 0.3537(12) 0.3233(11) 0.080(4) Uani 1 1 d . . . . .
C71 C 0.0204(18) 0.3008(14) 0.2846(14) 0.110(6) Uani 1 1 d . . . . .
H71 H -0.0358 0.3187 0.2745 0.132 Uiso 1 1 calc R . . . .
C72 C 0.014(2) 0.2191(15) 0.2580(14) 0.111(7) Uani 1 1 d . . . . .
C73 C 0.0860(19) 0.1920(14) 0.2726(11) 0.096(5) Uani 1 1 d . . . . .
H73 H 0.0822 0.1374 0.2549 0.115 Uiso 1 1 calc R . . . .
C74 C 0.1773(16) 0.2500(12) 0.3189(10) 0.079(4) Uani 1 1 d . . . . .
C75 C 0.1156(15) 0.4399(12) 0.3558(13) 0.093(6) Uani 1 1 d . . . . .
H75A H 0.0723 0.4501 0.3791 0.139 Uiso 1 1 calc GR . . . .
H75B H 0.1025 0.4626 0.3191 0.139 Uiso 1 1 calc GR . . . .
H75C H 0.1805 0.4636 0.3905 0.139 Uiso 1 1 calc GR . . . .
C76 C -0.0775(19) 0.1569(16) 0.2116(15) 0.129(8) Uani 1 1 d . . . . .
H76A H -0.1038 0.1619 0.1655 0.194 Uiso 1 1 calc GR . . . .
H76B H -0.1224 0.1638 0.2338 0.194 Uiso 1 1 calc GR . . . .
H76C H -0.0651 0.1048 0.2055 0.194 Uiso 1 1 calc GR . . . .
C77 C 0.2610(18) 0.2109(12) 0.3340(13) 0.098(6) Uani 1 1 d . . . . .
H77A H 0.3088 0.2345 0.3215 0.148 Uiso 1 1 calc GR . . . .
H77B H 0.2390 0.1546 0.3060 0.148 Uiso 1 1 calc GR . . . .
H77C H 0.2884 0.2189 0.3842 0.148 Uiso 1 1 calc GR . . . .
B1 B 0.220(2) 0.9461(18) 0.2190(16) 0.099(5) Uani 1 1 d . . . . .
S3 S 0.2059(10) 0.5771(7) -0.1163(9) 0.153(4) Uani 0.476(9) 1 d . . . A 1
O1 O 0.2580(13) 0.6539(7) -0.1027(11) 0.153(4) Uani 0.476(9) 1 d G . . A 1
O4 O 0.2615(14) 0.5266(11) -0.0912(11) 0.153(4) Uani 0.476(9) 1 d G . . A 1
O5 O 0.1194(12) 0.5746(12) -0.1065(11) 0.153(4) Uani 0.476(9) 1 d G . . A 1
C1A C 0.1637(10) 0.5297(8) -0.2126(9) 0.153(4) Uani 0.476(9) 1 d G . . A 1
F7 F 0.1128(13) 0.4563(8) -0.2363(11) 0.153(4) Uani 0.476(9) 1 d G . . A 1
F8 F 0.1096(14) 0.5684(12) -0.2464(10) 0.153(4) Uani 0.476(9) 1 d G . . A 1
F9 F 0.2347(13) 0.5262(11) -0.2330(11) 0.153(4) Uani 0.476(9) 1 d G . . A 1
C6A C 0.1970(9) 0.5765(7) -0.1541(10) 0.153(4) Uani 0.524(9) 1 d . . . A 2
S3A S 0.1040(8) 0.5963(6) -0.1224(10) 0.153(4) Uani 0.524(9) 1 d G . . A 2
O1A O 0.1504(14) 0.6096(11) -0.0487(10) 0.153(4) Uani 0.524(9) 1 d G . . A 2
O4A O 0.0312(9) 0.5248(9) -0.1640(13) 0.153(4) Uani 0.524(9) 1 d G . . A 2
O5A O 0.0835(12) 0.6643(9) -0.1386(13) 0.153(4) Uani 0.524(9) 1 d G . . A 2
F7A F 0.1675(14) 0.5623(12) -0.2229(10) 0.153(4) Uani 0.524(9) 1 d G . . A 2
F8A F 0.2724(9) 0.6370(9) -0.1214(13) 0.153(4) Uani 0.524(9) 1 d G . . A 2
F9A F 0.2263(12) 0.5142(9) -0.1437(13) 0.153(4) Uani 0.524(9) 1 d G . . A 2

loop_
_atom_site_aniso_label
_atom_site_aniso_U_11
_atom_site_aniso_U_22
_atom_site_aniso_U_33
_atom_site_aniso_U_23
_atom_site_aniso_U_13
_atom_site_aniso_U_12
Rh1 0.0659(9) 0.0500(8) 0.0610(9) 0.0277(7) 0.0451(7) 0.0157(6)
Zn1 0.100(3) 0.084(2) 0.060(2) 0.0295(19) 0.050(2) -0.008(2)
S1 0.064(3) 0.056(2) 0.064(3) 0.030(2) 0.045(2) 0.021(2)
S2 0.070(3) 0.053(2) 0.063(3) 0.029(2) 0.044(2) 0.014(2)
P1 0.055(3) 0.043(2) 0.062(3) 0.025(2) 0.038(2) 0.0130(19)
P2 0.065(3) 0.053(2) 0.059(3) 0.025(2) 0.041(2) 0.014(2)
F1 0.101(7) 0.069(6) 0.116(8) 0.040(6) 0.083(7) 0.017(5)
F2 0.142(10) 0.064(5) 0.142(10) 0.029(6) 0.107(9) 0.021(6)
F3 0.093(7) 0.077(6) 0.121(9) 0.045(6) 0.083(7) 0.033(5)
F4 0.096(7) 0.052(4) 0.096(7) 0.041(5) 0.075(6) 0.022(4)
F5 0.171(12) 0.110(8) 0.118(10) 0.000(6) 0.068(9) 0.044(7)
F6 0.131(9) 0.166(10) 0.123(10) 0.061(8) 0.085(8) 0.047(8)
N1 0.075(7) 0.045(7) 0.091(6) 0.023(5) 0.061(5) 0.018(5)
N2 0.133(9) 0.166(14) 0.101(7) 0.034(7) 0.072(6) 0.062(9)
N3 0.085(6) 0.065(7) 0.058(5) 0.030(5) 0.049(5) 0.010(5)
N4 0.084(7) 0.054(7) 0.057(6) 0.027(5) 0.044(5) 0.005(5)
C1 0.066(8) 0.058(6) 0.043(8) 0.025(6) 0.032(7) 0.016(6)
C2 0.081(11) 0.059(7) 0.097(14) 0.036(7) 0.050(11) 0.017(6)
C3 0.086(12) 0.072(8) 0.106(15) 0.043(8) 0.053(12) 0.025(7)
C4 0.078(11) 0.072(8) 0.080(12) 0.036(8) 0.041(10) 0.030(7)
C5 0.078(10) 0.071(8) 0.072(12) 0.031(8) 0.043(10) 0.026(7)
C6 0.081(10) 0.069(8) 0.076(12) 0.043(8) 0.051(10) 0.026(7)
C7 0.059(8) 0.049(6) 0.066(7) 0.025(5) 0.044(6) 0.014(5)
C8 0.085(12) 0.051(6) 0.076(8) 0.019(5) 0.040(8) 0.012(6)
C9 0.116(15) 0.051(7) 0.078(9) 0.018(6) 0.037(9) 0.002(8)
C10 0.133(17) 0.051(7) 0.073(8) 0.025(6) 0.031(9) -0.019(8)
C11 0.132(17) 0.050(7) 0.075(9) 0.026(6) 0.044(9) -0.016(8)
C12 0.064(10) 0.044(7) 0.063(7) 0.022(5) 0.037(7) 0.001(6)
C13 0.070(7) 0.054(8) 0.064(7) 0.024(6) 0.037(5) 0.013(6)
C14 0.061(8) 0.064(10) 0.060(7) 0.017(7) 0.026(6) 0.011(7)
C15 0.051(8) 0.055(5) 0.066(8) 0.033(5) 0.034(7) 0.020(5)
C16 0.083(10) 0.057(6) 0.086(11) 0.035(5) 0.063(10) 0.020(5)
C17 0.092(12) 0.059(6) 0.116(14) 0.032(6) 0.076(12) 0.022(6)
C18 0.065(8) 0.067(6) 0.075(9) 0.031(6) 0.045(8) 0.024(5)
C19 0.057(9) 0.064(6) 0.075(10) 0.032(6) 0.043(9) 0.022(5)
C20 0.070(10) 0.063(6) 0.094(11) 0.039(6) 0.057(10) 0.023(5)
C21 0.079(7) 0.073(9) 0.091(7) 0.034(6) 0.058(6) 0.030(7)
C22 0.065(7) 0.036(7) 0.090(6) 0.024(6) 0.057(5) 0.012(6)
C23 0.082(8) 0.042(8) 0.093(7) 0.026(6) 0.056(6) 0.019(6)
C24 0.088(8) 0.066(10) 0.103(7) 0.032(6) 0.060(6) 0.034(7)
C25 0.079(8) 0.048(9) 0.106(7) 0.026(6) 0.062(6) 0.022(7)
C26 0.132(11) 0.120(15) 0.102(8) 0.040(8) 0.068(7) 0.028(10)
C27 0.150(12) 0.179(19) 0.094(8) 0.038(9) 0.063(8) 0.064(12)
C28 0.128(11) 0.16(2) 0.095(8) 0.044(9) 0.055(8) 0.063(13)
C29 0.105(9) 0.117(14) 0.090(7) 0.038(6) 0.060(6) 0.039(9)
C30 0.094(13) 0.062(10) 0.084(9) 0.040(8) 0.053(9) 0.047(10)
C31 0.094(10) 0.063(9) 0.110(9) 0.033(8) 0.057(7) 0.033(7)
C32 0.104(12) 0.071(10) 0.109(12) 0.038(9) 0.053(10) 0.022(8)
C33 0.095(11) 0.064(10) 0.090(12) 0.035(9) 0.060(10) 0.041(9)
C34 0.19(2) 0.20(3) 0.126(14) 0.038(14) 0.094(16) 0.08(2)
C35 0.159(14) 0.19(2) 0.104(10) 0.060(11) 0.059(9) 0.044(12)
C36 0.21(2) 0.24(3) 0.083(15) 0.081(16) 0.038(16) -0.01(2)
C37 0.128(16) 0.21(3) 0.076(15) 0.043(16) 0.042(13) 0.083(18)
C38 0.066(8) 0.056(6) 0.073(10) 0.031(6) 0.044(8) 0.018(6)
C39 0.064(9) 0.057(7) 0.063(11) 0.030(7) 0.035(9) 0.014(6)
C40 0.076(10) 0.062(8) 0.098(14) 0.029(8) 0.052(11) 0.018(7)
C41 0.077(10) 0.058(7) 0.100(15) 0.022(8) 0.058(11) 0.016(7)
C42 0.069(9) 0.061(7) 0.070(12) 0.024(8) 0.047(9) 0.015(7)
C43 0.067(9) 0.056(7) 0.070(11) 0.029(7) 0.046(9) 0.017(6)
C44 0.089(8) 0.061(6) 0.071(8) 0.023(5) 0.058(7) 0.011(5)
C45 0.109(10) 0.067(7) 0.072(10) 0.022(7) 0.063(8) 0.020(7)
C46 0.132(12) 0.067(8) 0.090(12) 0.021(7) 0.071(10) 0.017(7)
C47 0.130(12) 0.088(10) 0.110(13) 0.019(9) 0.071(10) 0.007(8)
C48 0.112(12) 0.080(9) 0.103(12) 0.012(8) 0.056(9) 0.000(7)
C49 0.089(9) 0.084(9) 0.082(10) 0.018(7) 0.054(7) 0.006(6)
C50 0.067(8) 0.073(9) 0.060(8) 0.027(7) 0.039(7) 0.003(7)
C51 0.072(7) 0.087(11) 0.060(7) 0.035(7) 0.039(6) 0.004(7)
C52 0.056(9) 0.050(7) 0.064(7) 0.034(6) 0.040(7) 0.018(6)
C53 0.065(8) 0.050(8) 0.055(7) 0.026(6) 0.034(7) 0.003(6)
C54 0.074(9) 0.087(12) 0.074(9) 0.051(9) 0.049(8) 0.025(8)
C55 0.083(10) 0.091(12) 0.068(9) 0.044(9) 0.047(8) 0.017(9)
C56 0.084(9) 0.075(10) 0.060(7) 0.041(7) 0.044(7) 0.011(7)
C57 0.072(9) 0.073(10) 0.065(8) 0.041(8) 0.042(7) 0.004(8)
C58 0.073(9) 0.054(9) 0.059(8) 0.033(7) 0.042(7) 0.006(7)
C59 0.083(7) 0.063(8) 0.057(6) 0.037(5) 0.043(5) 0.010(6)
C60 0.080(7) 0.060(8) 0.048(6) 0.030(5) 0.042(5) 0.013(6)
C61 0.078(8) 0.090(11) 0.052(6) 0.031(6) 0.043(5) 0.010(7)
C62 0.087(8) 0.080(10) 0.055(6) 0.030(6) 0.048(6) 0.010(7)
C63 0.098(7) 0.081(10) 0.054(6) 0.025(6) 0.051(6) -0.003(7)
C64 0.084(8) 0.050(8) 0.059(7) 0.023(6) 0.046(6) 0.010(6)
C65 0.080(8) 0.058(9) 0.061(7) 0.026(7) 0.043(6) 0.011(7)
C66 0.083(8) 0.082(11) 0.062(7) 0.032(7) 0.043(6) 0.001(7)
C67 0.072(7) 0.059(8) 0.058(5) 0.028(5) 0.046(5) 0.009(6)
C68 0.094(8) 0.071(9) 0.056(8) 0.022(6) 0.050(7) -0.006(7)
C69 0.096(7) 0.075(7) 0.058(9) 0.026(6) 0.048(7) -0.010(6)
C70 0.096(8) 0.075(7) 0.071(10) 0.024(7) 0.046(7) -0.010(6)
C71 0.099(9) 0.099(9) 0.109(13) 0.026(8) 0.040(8) -0.020(7)
C72 0.107(10) 0.093(9) 0.107(14) 0.025(8) 0.039(9) -0.023(7)
C73 0.122(9) 0.090(9) 0.068(10) 0.023(8) 0.049(8) -0.020(7)
C74 0.111(9) 0.074(7) 0.060(9) 0.025(6) 0.054(7) -0.013(6)
C75 0.076(12) 0.081(8) 0.100(15) 0.024(8) 0.028(11) -0.014(7)
C76 0.122(12) 0.116(14) 0.113(15) 0.028(12) 0.037(11) -0.034(10)
C77 0.131(11) 0.070(11) 0.092(14) 0.021(10) 0.057(10) -0.003(9)
B1 0.118(9) 0.103(9) 0.091(7) 0.020(6) 0.070(6) 0.038(7)
S3 0.117(6) 0.103(5) 0.274(11) 0.075(6) 0.104(7) 0.058(4)
O1 0.117(6) 0.103(5) 0.274(11) 0.075(6) 0.104(7) 0.058(4)
O4 0.117(6) 0.103(5) 0.274(11) 0.075(6) 0.104(7) 0.058(4)
O5 0.117(6) 0.103(5) 0.274(11) 0.075(6) 0.104(7) 0.058(4)
C1A 0.117(6) 0.103(5) 0.274(11) 0.075(6) 0.104(7) 0.058(4)
F7 0.117(6) 0.103(5) 0.274(11) 0.075(6) 0.104(7) 0.058(4)
F8 0.117(6) 0.103(5) 0.274(11) 0.075(6) 0.104(7) 0.058(4)
F9 0.117(6) 0.103(5) 0.274(11) 0.075(6) 0.104(7) 0.058(4)
C6A 0.117(6) 0.103(5) 0.274(11) 0.075(6) 0.104(7) 0.058(4)
S3A 0.117(6) 0.103(5) 0.274(11) 0.075(6) 0.104(7) 0.058(4)
O1A 0.117(6) 0.103(5) 0.274(11) 0.075(6) 0.104(7) 0.058(4)
O4A 0.117(6) 0.103(5) 0.274(11) 0.075(6) 0.104(7) 0.058(4)
O5A 0.117(6) 0.103(5) 0.274(11) 0.075(6) 0.104(7) 0.058(4)
F7A 0.117(6) 0.103(5) 0.274(11) 0.075(6) 0.104(7) 0.058(4)
F8A 0.117(6) 0.103(5) 0.274(11) 0.075(6) 0.104(7) 0.058(4)
F9A 0.117(6) 0.103(5) 0.274(11) 0.075(6) 0.104(7) 0.058(4)

loop_
_atom_type_symbol
_atom_type_description
_atom_type_scat_dispersion_real
_atom_type_scat_dispersion_imag
_atom_type_scat_source
C C 0.0181 0.0091 'International Tables Vol C Tables 4.2.6.8 and 6.1.1.4'
H H 0.0000 0.0000 'International Tables Vol C Tables 4.2.6.8 and 6.1.1.4'
B B 0.0090 0.0039 'International Tables Vol C Tables 4.2.6.8 and 6.1.1.4'
F F 0.0727 0.0534 'International Tables Vol C Tables 4.2.6.8 and 6.1.1.4'
N N 0.0311 0.0180 'International Tables Vol C Tables 4.2.6.8 and 6.1.1.4'
O O 0.0492 0.0322 'International Tables Vol C Tables 4.2.6.8 and 6.1.1.4'
P P 0.2955 0.4335 'International Tables Vol C Tables 4.2.6.8 and 6.1.1.4'
Rh Rh 0.0927 3.6045 'International Tables Vol C Tables 4.2.6.8 and 6.1.1.4'
S S 0.3331 0.5567 'International Tables Vol C Tables 4.2.6.8 and 6.1.1.4'
Zn Zn -1.5491 0.6778 'International Tables Vol C Tables 4.2.6.8 and 6.1.1.4'

loop_
_geom_angle_atom_site_label_1
_geom_angle_atom_site_label_2
_geom_angle_atom_site_label_3
_geom_angle
_geom_angle_site_symmetry_1
_geom_angle_site_symmetry_3
S1 Rh1 S2 89.48(15) . .
P1 Rh1 S1 85.65(15) . .
P1 Rh1 S2 173.90(16) . .
P2 Rh1 S1 174.75(14) . .
P2 Rh1 S2 85.74(16) . .
P2 Rh1 P1 98.98(15) . .
N3 Zn1 N3 180.0(5) 2_666 .
N3 Zn1 N4 90.1(5) . 2_666
N3 Zn1 N4 89.9(5) . .
N3 Zn1 N4 89.9(5) 2_666 2_666
N3 Zn1 N4 90.1(5) 2_666 .
N4 Zn1 N4 180.0 2_666 .
C14 S1 Rh1 108.1(6) . .
C15 S1 Rh1 106.5(6) . .
C15 S1 C14 105.5(8) . .
C51 S2 Rh1 107.0(5) . .
C51 S2 C52 102.8(8) . .
C52 S2 Rh1 102.6(5) . .
C1 P1 Rh1 117.0(5) . .
C1 P1 C13 103.1(7) . .
C7 P1 Rh1 120.7(5) . .
C7 P1 C1 105.7(6) . .
C7 P1 C13 100.4(8) . .
C13 P1 Rh1 107.2(5) . .
C38 P2 Rh1 123.5(6) . .
C44 P2 Rh1 111.3(7) . .
C44 P2 C38 109.1(8) . .
C44 P2 C50 100.8(8) . .
C50 P2 Rh1 106.2(6) . .
C50 P2 C38 103.1(8) . .
C25 N1 C22 110.1(16) . .
C25 N1 B1 123.2(17) . .
B1 N1 C22 127(2) . .
C26 N2 C29 107(2) . .
C26 N2 B1 130(2) . .
C29 N2 B1 123(2) . .
C60 N3 Zn1 128.3(12) . .
C63 N3 Zn1 127.2(10) . .
C63 N3 C60 104.5(14) . .
C64 N4 Zn1 125.2(10) . .
C67 N4 Zn1 127.3(12) . .
C67 N4 C64 107.1(12) . .
C2 C1 P1 117.6(10) . .
C2 C1 C6 117.1(14) . .
C6 C1 P1 125.0(11) . .
C1 C2 H2 120.0 . .
C3 C2 C1 120.0(16) . .
C3 C2 H2 120.0 . .
C2 C3 H3 119.6 . .
C2 C3 C4 120.8(17) . .
C4 C3 H3 119.6 . .
C3 C4 H4 118.5 . .
C3 C4 C5 123.1(16) . .
C5 C4 H4 118.5 . .
C4 C5 H5 122.7 . .
C4 C5 C6 114.5(15) . .
C6 C5 H5 122.7 . .
C1 C6 H6 118.0 . .
C5 C6 C1 124.1(15) . .
C5 C6 H6 118.0 . .
C8 C7 P1 119.4(13) . .
C12 C7 P1 123.7(12) . .
C12 C7 C8 116.9(14) . .
C7 C8 H8 118.5 . .
C9 C8 C7 123.1(19) . .
C9 C8 H8 118.5 . .
C8 C9 H9 121.1 . .
C8 C9 C10 117.8(18) . .
C10 C9 H9 121.1 . .
C9 C10 H10 121.0 . .
C11 C10 C9 118.1(17) . .
C11 C10 H10 121.0 . .
C10 C11 H11 118.4 . .
C12 C11 C10 123.3(19) . .
C12 C11 H11 118.4 . .
C7 C12 H12 119.7 . .
C11 C12 C7 120.7(16) . .
C11 C12 H12 119.7 . .
P1 C13 H13A 109.2 . .
P1 C13 H13B 109.2 . .
H13A C13 H13B 107.9 . .
C14 C13 P1 112.1(11) . .
C14 C13 H13A 109.2 . .
C14 C13 H13B 109.2 . .
S1 C14 H14A 110.9 . .
S1 C14 H14B 110.9 . .
C13 C14 S1 104.4(12) . .
C13 C14 H14A 110.9 . .
C13 C14 H14B 110.9 . .
H14A C14 H14B 108.9 . .
C16 C15 S1 122.2(11) . .
C20 C15 S1 117.9(13) . .
C20 C15 C16 119.0(15) . .
C15 C16 F1 121.5(14) . .
C17 C16 F1 115.4(14) . .
C17 C16 C15 122.7(14) . .
F2 C17 C16 122.6(15) . .
F2 C17 C18 117.1(15) . .
C16 C17 C18 120.0(16) . .
C17 C18 C21 122.7(16) . .
C19 C18 C17 116.4(15) . .
C19 C18 C21 120.9(14) . .
F3 C19 C18 119.2(13) . .
F3 C19 C20 120.0(14) . .
C18 C19 C20 120.8(14) . .
F4 C20 C15 123.2(15) . .
F4 C20 C19 116.4(13) . .
C15 C20 C19 120.2(16) . .
C22 C21 C18 119.1(18) . .
C22 C21 C29 125.1(18) . .
C29 C21 C18 115.6(19) . .
N1 C22 C23 105.5(16) . .
C21 C22 N1 121.3(18) . .
C21 C22 C23 133.1(16) . .
C22 C23 C30 128.6(17) . .
C24 C23 C22 108.3(16) . .
C24 C23 C30 122.7(19) . .
C23 C24 C25 108(2) . .
C23 C24 C31 127.0(18) . .
C25 C24 C31 124.4(17) . .
N1 C25 C24 107.7(15) . .
N1 C25 C33 124.5(18) . .
C24 C25 C33 128(2) . .
N2 C26 C27 111(3) . .
N2 C26 C34 124(3) . .
C27 C26 C34 125(3) . .
C26 C27 C28 106(3) . .
C35 C27 C26 123(3) . .
C35 C27 C28 131(3) . .
C27 C28 C37 128(3) . .
C29 C28 C27 105(2) . .
C29 C28 C37 127(2) . .
N2 C29 C21 116(2) . .
C28 C29 N2 111(2) . .
C28 C29 C21 133(2) . .
C23 C30 H30A 109.5 . .
C23 C30 H30B 109.5 . .
C23 C30 H30C 109.5 . .
H30A C30 H30B 109.5 . .
H30A C30 H30C 109.5 . .
H30B C30 H30C 109.5 . .
C24 C31 H31A 109.8 . .
C24 C31 H31B 109.8 . .
H31A C31 H31B 108.2 . .
C32 C31 C24 109.4(18) . .
C32 C31 H31A 109.8 . .
C32 C31 H31B 109.8 . .
C31 C32 H32A 109.5 . .
C31 C32 H32B 109.5 . .
C31 C32 H32C 109.5 . .
H32A C32 H32B 109.5 . .
H32A C32 H32C 109.5 . .
H32B C32 H32C 109.5 . .
C25 C33 H33A 109.5 . .
C25 C33 H33B 109.5 . .
C25 C33 H33C 109.5 . .
H33A C33 H33B 109.5 . .
H33A C33 H33C 109.5 . .
H33B C33 H33C 109.5 . .
C26 C34 H34A 109.5 . .
C26 C34 H34B 109.5 . .
C26 C34 H34C 109.5 . .
H34A C34 H34B 109.5 . .
H34A C34 H34C 109.5 . .
H34B C34 H34C 109.5 . .
C27 C35 H35A 110.8 . .
C27 C35 H35B 110.8 . .
C27 C35 C36 105(3) . .
H35A C35 H35B 108.9 . .
C36 C35 H35A 110.8 . .
C36 C35 H35B 110.8 . .
C35 C36 H36A 109.5 . .
C35 C36 H36B 109.5 . .
C35 C36 H36C 109.5 . .
H36A C36 H36B 109.5 . .
H36A C36 H36C 109.5 . .
H36B C36 H36C 109.5 . .
C28 C37 H37A 109.5 . .
C28 C37 H37B 109.5 . .
C28 C37 H37C 109.5 . .
H37A C37 H37B 109.5 . .
H37A C37 H37C 109.5 . .
H37B C37 H37C 109.5 . .
C39 C38 P2 118.1(12) . .
C39 C38 C43 118.7(15) . .
C43 C38 P2 123.0(13) . .
C38 C39 H39 119.5 . .
C38 C39 C40 121.0(15) . .
C40 C39 H39 119.5 . .
C39 C40 H40 119.6 . .
C39 C40 C41 120.7(17) . .
C41 C40 H40 119.6 . .
C40 C41 H41 122.5 . .
C42 C41 C40 115.0(16) . .
C42 C41 H41 122.5 . .
C41 C42 H42 118.3 . .
C43 C42 C41 123.4(15) . .
C43 C42 H42 118.3 . .
C38 C43 H43 119.7 . .
C42 C43 C38 120.7(16) . .
C42 C43 H43 119.7 . .
C45 C44 P2 125.3(17) . .
C45 C44 C49 116.1(18) . .
C49 C44 P2 118.5(16) . .
C44 C45 H45 115.8 . .
C44 C45 C46 128(2) . .
C46 C45 H45 115.8 . .
C45 C46 H46 123.5 . .
C45 C46 C47 113(2) . .
C47 C46 H46 123.5 . .
C46 C47 H47 121.4 . .
C48 C47 C46 117(2) . .
C48 C47 H47 121.4 . .
C47 C48 H48 116.9 . .
C47 C48 C49 126(3) . .
C49 C48 H48 116.9 . .
C44 C49 H49 120.5 . .
C48 C49 C44 119(2) . .
C48 C49 H49 120.5 . .
P2 C50 H50A 110.1 . .
P2 C50 H50B 110.1 . .
H50A C50 H50B 108.4 . .
C51 C50 P2 108.0(13) . .
C51 C50 H50A 110.1 . .
C51 C50 H50B 110.1 . .
S2 C51 H51A 109.8 . .
S2 C51 H51B 109.8 . .
C50 C51 S2 109.5(12) . .
C50 C51 H51A 109.8 . .
C50 C51 H51B 109.8 . .
H51A C51 H51B 108.2 . .
S2 C52 H52A 110.0 . .
S2 C52 H52B 110.0 . .
H52A C52 H52B 108.4 . .
C53 C52 S2 108.3(10) . .
C53 C52 H52A 110.0 . .
C53 C52 H52B 110.0 . .
C54 C53 C52 122.3(14) . .
C58 C53 C52 121.2(16) . .
C58 C53 C54 116.4(14) . .
C53 C54 H54 120.4 . .
C55 C54 C53 119.1(17) . .
C55 C54 H54 120.4 . .
C54 C55 H55 117.5 . .
C54 C55 C56 125(2) . .
C56 C55 H55 117.5 . .
C55 C56 C57 118.7(15) . .
C55 C56 C59 123.8(18) . .
C57 C56 C59 117.5(16) . .
C56 C57 H57 122.1 . .
C58 C57 C56 115.8(16) . .
C58 C57 H57 122.1 . .
C53 C58 H58 117.7 . .
C57 C58 C53 124.6(18) . .
C57 C58 H58 117.7 . .
C60 C59 C56 118.4(16) . .
C67 C59 C56 113.6(14) . .
C67 C59 C60 128.0(13) . .
N3 C60 C59 122.6(16) . .
N3 C60 C61 110.6(14) . .
C61 C60 C59 126.7(13) . .
C60 C61 H61 126.6 . .
C62 C61 C60 106.9(15) . .
C62 C61 H61 126.6 . .
C61 C62 H62 126.6 . .
C61 C62 C63 106.9(17) . .
C63 C62 H62 126.6 . .
N3 C63 C62 111.0(14) . .
N3 C63 C68 127.7(16) . .
C62 C63 C68 121.1(17) . .
N4 C64 C65 107.4(14) . .
C68 C64 N4 128.4(14) 2_666 .
C68 C64 C65 124.1(17) 2_666 .
C64 C65 H65 126.6 . .
C66 C65 C64 106.9(16) . .
C66 C65 H65 126.6 . .
C65 C66 H66 125.7 . .
C65 C66 C67 108.6(15) . .
C67 C66 H66 125.7 . .
N4 C67 C59 123.9(14) . .
N4 C67 C66 110.0(16) . .
C59 C67 C66 126.1(14) . .
C64 C68 C63 121.1(17) 2_666 .
C64 C68 C69 120.3(14) 2_666 .
C69 C68 C63 118.5(15) . .
C70 C69 C68 120.3(19) . .
C74 C69 C68 121(2) . .
C74 C69 C70 119(2) . .
C69 C70 C75 116.3(19) . .
C71 C70 C69 118(2) . .
C71 C70 C75 126(2) . .
C70 C71 H71 118.8 . .
C70 C71 C72 122(3) . .
C72 C71 H71 118.8 . .
C71 C72 C76 125(3) . .
C73 C72 C71 121(3) . .
C73 C72 C76 114(3) . .
C72 C73 H73 121.8 . .
C72 C73 C74 116(2) . .
C74 C73 H73 121.8 . .
C69 C74 C73 123(2) . .
C69 C74 C77 124(2) . .
C73 C74 C77 112.5(19) . .
C70 C75 H75A 109.5 . .
C70 C75 H75B 109.5 . .
C70 C75 H75C 109.5 . .
H75A C75 H75B 109.5 . .
H75A C75 H75C 109.5 . .
H75B C75 H75C 109.5 . .
C72 C76 H76A 109.5 . .
C72 C76 H76B 109.5 . .
C72 C76 H76C 109.5 . .
H76A C76 H76B 109.5 . .
H76A C76 H76C 109.5 . .
H76B C76 H76C 109.5 . .
C74 C77 H77A 109.5 . .
C74 C77 H77B 109.5 . .
C74 C77 H77C 109.5 . .
H77A C77 H77B 109.5 . .
H77A C77 H77C 109.5 . .
H77B C77 H77C 109.5 . .
F5 B1 F6 104.5(18) . .
F5 B1 N1 118(3) . .
F5 B1 N2 109(2) . .
F6 B1 N2 100(2) . .
N1 B1 F6 115(2) . .
N1 B1 N2 108.2(18) . .
O1 S3 C1A 102.5 . .
O4 S3 O1 115.6 . .
O4 S3 C1A 102.5 . .
O5 S3 O1 115.5 . .
O5 S3 O4 115.5 . .
O5 S3 C1A 102.1 . .
F7 C1A S3 112.0 . .
F8 C1A S3 112.0 . .
F8 C1A F7 107.0 . .
F9 C1A S3 111.6 . .
F9 C1A F7 107.0 . .
F9 C1A F8 107.0 . .
F7A C6A S3A 111.7 . .
F7A C6A F8A 107.1 . .
F7A C6A F9A 107.0 . .
F8A C6A S3A 111.9 . .
F9A C6A S3A 111.9 . .
F9A C6A F8A 107.0 . .
O1A S3A C6A 102.2 . .
O1A S3A O4A 115.6 . .
O1A S3A O5A 115.5 . .
O4A S3A C6A 102.5 . .
O5A S3A C6A 102.4 . .
O5A S3A O4A 115.5 . .

loop_
_geom_bond_atom_site_label_1
_geom_bond_atom_site_label_2
_geom_bond_distance
_geom_bond_site_symmetry_2
Rh1 S1 2.331(5) .
Rh1 S2 2.333(4) .
Rh1 P1 2.244(4) .
Rh1 P2 2.242(5) .
Zn1 N3 2.022(15) 2_666
Zn1 N3 2.022(15) .
Zn1 N4 2.038(12) 2_666
Zn1 N4 2.038(12) .
S1 C14 1.828(19) .
S1 C15 1.772(16) .
S2 C51 1.82(2) .
S2 C52 1.892(15) .
P1 C1 1.837(16) .
P1 C7 1.827(15) .
P1 C13 1.869(18) .
P2 C38 1.816(16) .
P2 C44 1.780(19) .
P2 C50 1.801(17) .
F1 C16 1.386(17) .
F2 C17 1.34(2) .
F3 C19 1.332(17) .
F4 C20 1.324(19) .
F5 B1 1.31(3) .
F6 B1 1.44(3) .
N1 C22 1.42(2) .
N1 C25 1.37(3) .
N1 B1 1.38(3) .
N2 C26 1.30(3) .
N2 C29 1.36(3) .
N2 B1 1.69(4) .
N3 C60 1.387(19) .
N3 C63 1.32(2) .
N4 C64 1.41(2) .
N4 C67 1.37(2) .
C1 C2 1.362(13) .
C1 C6 1.369(13) .
C2 H2 0.9500 .
C2 C3 1.325(14) .
C3 H3 0.9500 .
C3 C4 1.336(14) .
C4 H4 0.9500 .
C4 C5 1.352(14) .
C5 H5 0.9500 .
C5 C6 1.359(14) .
C6 H6 0.9500 .
C7 C8 1.42(2) .
C7 C12 1.38(2) .
C8 H8 0.9500 .
C8 C9 1.35(3) .
C9 H9 0.9500 .
C9 C10 1.44(3) .
C10 H10 0.9500 .
C10 C11 1.37(3) .
C11 H11 0.9500 .
C11 C12 1.34(2) .
C12 H12 0.9500 .
C13 H13A 0.9900 .
C13 H13B 0.9900 .
C13 C14 1.56(2) .
C14 H14A 0.9900 .
C14 H14B 0.9900 .
C15 C16 1.37(2) .
C15 C20 1.33(2) .
C16 C17 1.36(2) .
C17 C18 1.42(2) .
C18 C19 1.39(2) .
C18 C21 1.53(2) .
C19 C20 1.43(2) .
C21 C22 1.30(3) .
C21 C29 1.45(3) .
C22 C23 1.44(3) .
C23 C24 1.39(3) .
C23 C30 1.50(2) .
C24 C25 1.42(3) .
C24 C31 1.55(3) .
C25 C33 1.48(2) .
C26 C27 1.36(4) .
C26 C34 1.44(4) .
C27 C28 1.43(4) .
C27 C35 1.32(4) .
C28 C29 1.33(3) .
C28 C37 1.49(4) .
C30 H30A 0.9800 .
C30 H30B 0.9800 .
C30 H30C 0.9800 .
C31 H31A 0.9900 .
C31 H31B 0.9900 .
C31 C32 1.46(3) .
C32 H32A 0.9800 .
C32 H32B 0.9800 .
C32 H32C 0.9800 .
C33 H33A 0.9800 .
C33 H33B 0.9800 .
C33 H33C 0.9800 .
C34 H34A 0.9800 .
C34 H34B 0.9800 .
C34 H34C 0.9800 .
C35 H35A 0.9900 .
C35 H35B 0.9900 .
C35 C36 1.66(5) .
C36 H36A 0.9800 .
C36 H36B 0.9800 .
C36 H36C 0.9800 .
C37 H37A 0.9800 .
C37 H37B 0.9800 .
C37 H37C 0.9800 .
C38 C39 1.34(2) .
C38 C43 1.38(2) .
C39 H39 0.9500 .
C39 C40 1.38(2) .
C40 H40 0.9500 .
C40 C41 1.40(2) .
C41 H41 0.9500 .
C41 C42 1.39(2) .
C42 H42 0.9500 .
C42 C43 1.32(2) .
C43 H43 0.9500 .
C44 C45 1.32(3) .
C44 C49 1.46(3) .
C45 H45 0.9500 .
C45 C46 1.47(3) .
C46 H46 0.9500 .
C46 C47 1.53(4) .
C47 H47 0.9500 .
C47 C48 1.34(3) .
C48 H48 0.9500 .
C48 C49 1.41(3) .
C49 H49 0.9500 .
C50 H50A 0.9900 .
C50 H50B 0.9900 .
C50 C51 1.59(2) .
C51 H51A 0.9900 .
C51 H51B 0.9900 .
C52 H52A 0.9900 .
C52 H52B 0.9900 .
C52 C53 1.52(2) .
C53 C54 1.42(3) .
C53 C58 1.39(2) .
C54 H54 0.9500 .
C54 C55 1.31(2) .
C55 H55 0.9500 .
C55 C56 1.36(3) .
C56 C57 1.42(3) .
C56 C59 1.54(2) .
C57 H57 0.9500 .
C57 C58 1.37(2) .
C58 H58 0.9500 .
C59 C60 1.40(2) .
C59 C67 1.40(2) .
C60 C61 1.39(2) .
C61 H61 0.9500 .
C61 C62 1.32(2) .
C62 H62 0.9500 .
C62 C63 1.43(3) .
C63 C68 1.48(2) .
C64 C65 1.47(2) .
C64 C68 1.35(3) 2_666
C65 H65 0.9500 .
C65 C66 1.36(3) .
C66 H66 0.9500 .
C66 C67 1.42(2) .
C68 C64 1.35(3) 2_666
C68 C69 1.48(3) .
C69 C70 1.42(3) .
C69 C74 1.30(3) .
C70 C71 1.34(3) .
C70 C75 1.49(3) .
C71 H71 0.9500 .
C71 C72 1.42(4) .
C72 C73 1.27(3) .
C72 C76 1.52(3) .
C73 H73 0.9500 .
C73 C74 1.49(3) .
C74 C77 1.55(3) .
C75 H75A 0.9800 .
C75 H75B 0.9800 .
C75 H75C 0.9800 .
C76 H76A 0.9800 .
C76 H76B 0.9800 .
C76 H76C 0.9800 .
C77 H77A 0.9800 .
C77 H77B 0.9800 .
C77 H77C 0.9800 .
S3 O1 1.4427 .
S3 O4 1.4415 .
S3 O5 1.4379 .
S3 C1A 1.8446 .
C1A F7 1.3360 .
C1A F8 1.3351 .
C1A F9 1.3312 .
C6A S3A 1.8402 .
C6A F7A 1.3333 .
C6A F8A 1.3361 .
C6A F9A 1.3354 .
S3A O1A 1.4401 .
S3A O4A 1.4434 .
S3A O5A 1.4421 .

loop_
_geom_torsion_atom_site_label_1
_geom_torsion_atom_site_label_2
_geom_torsion_atom_site_label_3
_geom_torsion_atom_site_label_4
_geom_torsion
_geom_torsion_site_symmetry_1
_geom_torsion_site_symmetry_2
_geom_torsion_site_symmetry_3
_geom_torsion_site_symmetry_4
Rh1 S1 C14 C13 43.8(12) . . . .
Rh1 S1 C15 C16 54.1(16) . . . .
Rh1 S1 C15 C20 -115.0(15) . . . .
Rh1 S2 C51 C50 -28.4(13) . . . .
Rh1 S2 C52 C53 175.5(10) . . . .
Rh1 P1 C1 C2 52.7(16) . . . .
Rh1 P1 C1 C6 -134.1(14) . . . .
Rh1 P1 C7 C8 20.2(15) . . . .
Rh1 P1 C7 C12 -160.2(12) . . . .
Rh1 P1 C13 C14 36.3(13) . . . .
Rh1 P2 C38 C39 -70.3(16) . . . .
Rh1 P2 C38 C43 105.2(15) . . . .
Rh1 P2 C44 C45 4.9(17) . . . .
Rh1 P2 C44 C49 -179.3(11) . . . .
Rh1 P2 C50 C51 -49.7(12) . . . .
Zn1 N3 C60 C59 1(2) . . . .
Zn1 N3 C60 C61 177.2(12) . . . .
Zn1 N3 C63 C62 -179.7(13) . . . .
Zn1 N3 C63 C68 5(3) . . . .
Zn1 N4 C64 C65 -174.3(11) . . . .
Zn1 N4 C64 C68 4(3) . . . 2_666
Zn1 N4 C67 C59 -5(2) . . . .
Zn1 N4 C67 C66 174.3(12) . . . .
S1 C15 C16 F1 8(3) . . . .
S1 C15 C16 C17 -179.8(17) . . . .
S1 C15 C20 F4 -8(3) . . . .
S1 C15 C20 C19 178.4(15) . . . .
S2 C52 C53 C54 -112.1(15) . . . .
S2 C52 C53 C58 67.1(17) . . . .
P1 C1 C2 C3 176.8(17) . . . .
P1 C1 C6 C5 -177.8(15) . . . .
P1 C7 C8 C9 -177.0(16) . . . .
P1 C7 C12 C11 175.5(16) . . . .
P1 C13 C14 S1 -51.0(13) . . . .
P2 C38 C39 C40 175.7(15) . . . .
P2 C38 C43 C42 -178.1(15) . . . .
P2 C44 C45 C46 176.9(15) . . . .
P2 C44 C49 C48 -174.8(16) . . . .
P2 C50 C51 S2 50.3(14) . . . .
F1 C16 C17 F2 -6(3) . . . .
F1 C16 C17 C18 -179.1(18) . . . .
F2 C17 C18 C19 -176.9(19) . . . .
F2 C17 C18 C21 5(3) . . . .
F3 C19 C20 F4 2(3) . . . .
F3 C19 C20 C15 175.7(17) . . . .
N1 C22 C23 C24 -4.8(17) . . . .
N1 C22 C23 C30 -177.8(15) . . . .
N2 C26 C27 C28 3(4) . . . .
N2 C26 C27 C35 -178(4) . . . .
N3 C60 C61 C62 3(2) . . . .
N3 C63 C68 C64 -4(3) . . . 2_666
N3 C63 C68 C69 -179(2) . . . .
N4 C64 C65 C66 0(2) . . . .
C1 P1 C7 C8 -115.6(13) . . . .
C1 P1 C7 C12 64.0(16) . . . .
C1 P1 C13 C14 160.3(12) . . . .
C1 C2 C3 C4 -3(3) . . . .
C2 C1 C6 C5 -5(3) . . . .
C2 C3 C4 C5 5(3) . . . .
C3 C4 C5 C6 -6(3) . . . .
C4 C5 C6 C1 6(3) . . . .
C6 C1 C2 C3 3(3) . . . .
C7 P1 C1 C2 -169.6(15) . . . .
C7 P1 C1 C6 3.6(18) . . . .
C7 P1 C13 C14 -90.7(13) . . . .
C7 C8 C9 C10 1(3) . . . .
C8 C7 C12 C11 -5(3) . . . .
C8 C9 C10 C11 -4(3) . . . .
C9 C10 C11 C12 3(4) . . . .
C10 C11 C12 C7 2(3) . . . .
C12 C7 C8 C9 3(3) . . . .
C13 P1 C1 C2 -64.6(16) . . . .
C13 P1 C1 C6 108.6(16) . . . .
C13 P1 C7 C8 137.5(13) . . . .
C13 P1 C7 C12 -42.9(15) . . . .
C14 S1 C15 C16 -60.7(17) . . . .
C14 S1 C15 C20 130.2(15) . . . .
C15 S1 C14 C13 157.4(11) . . . .
C15 C16 C17 F2 -179(2) . . . .
C15 C16 C17 C18 8(3) . . . .
C16 C15 C20 F4 -177.4(18) . . . .
C16 C15 C20 C19 9(3) . . . .
C16 C17 C18 C19 -3(3) . . . .
C16 C17 C18 C21 178(2) . . . .
C17 C18 C19 F3 -178.6(18) . . . .
C17 C18 C19 C20 2(3) . . . .
C17 C18 C21 C22 88(2) . . . .
C17 C18 C21 C29 -97(2) . . . .
C18 C19 C20 F4 -178.8(17) . . . .
C18 C19 C20 C15 -5(3) . . . .
C18 C21 C22 N1 173.1(13) . . . .
C18 C21 C22 C23 -11(3) . . . .
C18 C21 C29 N2 -173(2) . . . .
C18 C21 C29 C28 3(4) . . . .
C19 C18 C21 C22 -90(2) . . . .
C19 C18 C21 C29 85(2) . . . .
C20 C15 C16 F1 176.6(18) . . . .
C20 C15 C16 C17 -11(3) . . . .
C21 C18 C19 F3 0(3) . . . .
C21 C18 C19 C20 -179.8(19) . . . .
C21 C22 C23 C24 178.5(19) . . . .
C21 C22 C23 C30 6(3) . . . .
C22 N1 C25 C24 -0.1(18) . . . .
C22 N1 C25 C33 -178.5(15) . . . .
C22 N1 B1 F5 126(2) . . . .
C22 N1 B1 F6 -110(2) . . . .
C22 N1 B1 N2 1(3) . . . .
C22 C21 C29 N2 2(3) . . . .
C22 C21 C29 C28 178(3) . . . .
C22 C23 C24 C25 4.9(19) . . . .
C22 C23 C24 C31 177.8(17) . . . .
C23 C24 C25 N1 -3(2) . . . .
C23 C24 C25 C33 175.3(17) . . . .
C23 C24 C31 C32 88(2) . . . .
C25 N1 C22 C21 -179.9(16) . . . .
C25 N1 C22 C23 3.0(16) . . . .
C25 N1 B1 F5 -54(3) . . . .
C25 N1 B1 F6 70(3) . . . .
C25 N1 B1 N2 -179.3(17) . . . .
C25 C24 C31 C32 -101(2) . . . .
C26 N2 C29 C21 -177(2) . . . .
C26 N2 C29 C28 6(3) . . . .
C26 N2 B1 F5 45(4) . . . .
C26 N2 B1 F6 -65(3) . . . .
C26 N2 B1 N1 175(3) . . . .
C26 C27 C28 C29 1(4) . . . .
C26 C27 C28 C37 174(3) . . . .
C26 C27 C35 C36 -92(4) . . . .
C27 C28 C29 N2 -4(3) . . . .
C27 C28 C29 C21 -180(3) . . . .
C28 C27 C35 C36 87(5) . . . .
C29 N2 C26 C27 -5(3) . . . .
C29 N2 C26 C34 172(3) . . . .
C29 N2 B1 F5 -131(3) . . . .
C29 N2 B1 F6 120(2) . . . .
C29 N2 B1 N1 0(4) . . . .
C29 C21 C22 N1 -2(3) . . . .
C29 C21 C22 C23 174.7(19) . . . .
C30 C23 C24 C25 178.3(15) . . . .
C30 C23 C24 C31 -9(3) . . . .
C31 C24 C25 N1 -176.2(16) . . . .
C31 C24 C25 C33 2(3) . . . .
C34 C26 C27 C28 -174(3) . . . .
C34 C26 C27 C35 4(6) . . . .
C35 C27 C28 C29 -178(4) . . . .
C35 C27 C28 C37 -4(6) . . . .
C37 C28 C29 N2 -178(3) . . . .
C37 C28 C29 C21 7(5) . . . .
C38 P2 C44 C45 144.5(15) . . . .
C38 P2 C44 C49 -39.6(16) . . . .
C38 P2 C50 C51 179.2(12) . . . .
C38 C39 C40 C41 6(3) . . . .
C39 C38 C43 C42 -3(3) . . . .
C39 C40 C41 C42 -9(3) . . . .
C40 C41 C42 C43 7(3) . . . .
C41 C42 C43 C38 -1(3) . . . .
C43 C38 C39 C40 0(3) . . . .
C44 P2 C38 C39 156.0(15) . . . .
C44 P2 C38 C43 -28.5(19) . . . .
C44 P2 C50 C51 66.5(13) . . . .
C44 C45 C46 C47 -3(3) . . . .
C45 C44 C49 C48 1(3) . . . .
C45 C46 C47 C48 3(3) . . . .
C46 C47 C48 C49 -1(4) . . . .
C47 C48 C49 C44 -1(3) . . . .
C49 C44 C45 C46 1(3) . . . .
C50 P2 C38 C39 49.5(17) . . . .
C50 P2 C38 C43 -135.0(16) . . . .
C50 P2 C44 C45 -107.5(16) . . . .
C50 P2 C44 C49 68.4(14) . . . .
C51 S2 C52 C53 64.5(12) . . . .
C52 S2 C51 C50 79.2(12) . . . .
C52 C53 C54 C55 -175.8(16) . . . .
C52 C53 C58 C57 175.1(16) . . . .
C53 C54 C55 C56 -4(3) . . . .
C54 C53 C58 C57 -6(2) . . . .
C54 C55 C56 C57 3(3) . . . .
C54 C55 C56 C59 -177.2(19) . . . .
C55 C56 C57 C58 -4(2) . . . .
C55 C56 C59 C60 -117(2) . . . .
C55 C56 C59 C67 62(2) . . . .
C56 C57 C58 C53 5(3) . . . .
C56 C59 C60 N3 177.7(16) . . . .
C56 C59 C60 C61 2(3) . . . .
C56 C59 C67 N4 -175.4(16) . . . .
C56 C59 C67 C66 5(3) . . . .
C57 C56 C59 C60 62(2) . . . .
C57 C56 C59 C67 -119.1(19) . . . .
C58 C53 C54 C55 5(3) . . . .
C59 C56 C57 C58 177.1(15) . . . .
C59 C60 C61 C62 179.1(18) . . . .
C60 N3 C63 C62 -2(2) . . . .
C60 N3 C63 C68 -177(2) . . . .
C60 C59 C67 N4 3(3) . . . .
C60 C59 C67 C66 -176.2(18) . . . .
C60 C61 C62 C63 -4(2) . . . .
C61 C62 C63 N3 4(2) . . . .
C61 C62 C63 C68 179.1(19) . . . .
C62 C63 C68 C64 -178.6(19) . . . 2_666
C62 C63 C68 C69 6(3) . . . .
C63 N3 C60 C59 -177.0(17) . . . .
C63 N3 C60 C61 -1(2) . . . .
C63 C68 C69 C70 -92(2) . . . .
C63 C68 C69 C74 93(2) . . . .
C64 N4 C67 C59 -178.6(17) . . . .
C64 N4 C67 C66 1.1(19) . . . .
C64 C65 C66 C67 0(2) . . . .
C64 C68 C69 C70 93(2) 2_666 . . .
C64 C68 C69 C74 -82(2) 2_666 . . .
C65 C66 C67 N4 -1(2) . . . .
C65 C66 C67 C59 178.7(18) . . . .
C67 N4 C64 C65 -0.8(18) . . . .
C67 N4 C64 C68 178(2) . . . 2_666
C67 C59 C60 N3 -1(3) . . . .
C67 C59 C60 C61 -176.8(19) . . . .
C68 C64 C65 C66 -178.4(19) 2_666 . . .
C68 C69 C70 C71 -173.3(17) . . . .
C68 C69 C70 C75 0(2) . . . .
C68 C69 C74 C73 176.7(15) . . . .
C68 C69 C74 C77 -6(3) . . . .
C69 C70 C71 C72 -4(3) . . . .
C70 C69 C74 C73 1(2) . . . .
C70 C69 C74 C77 179.2(17) . . . .
C70 C71 C72 C73 3(4) . . . .
C70 C71 C72 C76 -178(2) . . . .
C71 C72 C73 C74 0(4) . . . .
C72 C73 C74 C69 -3(3) . . . .
C72 C73 C74 C77 180(2) . . . .
C74 C69 C70 C71 2(3) . . . .
C74 C69 C70 C75 175.4(17) . . . .
C75 C70 C71 C72 -177(2) . . . .
C76 C72 C73 C74 -179.0(18) . . . .
B1 N1 C22 C21 0(3) . . . .
B1 N1 C22 C23 -178(2) . . . .
B1 N1 C25 C24 -180(2) . . . .
B1 N1 C25 C33 2(3) . . . .
B1 N2 C26 C27 179(3) . . . .
B1 N2 C26 C34 -4(5) . . . .
B1 N2 C29 C21 -1(3) . . . .
B1 N2 C29 C28 -178(3) . . . .
O1 S3 C1A F7 180.0 . . . .
O1 S3 C1A F8 -59.9 . . . .
O1 S3 C1A F9 60.1 . . . .
O4 S3 C1A F7 59.9 . . . .
O4 S3 C1A F8 180.0 . . . .
O4 S3 C1A F9 -60.0 . . . .
O5 S3 C1A F7 -60.1 . . . .
O5 S3 C1A F8 60.0 . . . .
O5 S3 C1A F9 -180.0 . . . .
F7A C6A S3A O1A 180.0 . . . .
F7A C6A S3A O4A 59.9 . . . .
F7A C6A S3A O5A -60.1 . . . .
F8A C6A S3A O1A -60.0 . . . .
F8A C6A S3A O4A 180.0 . . . .
F8A C6A S3A O5A 60.0 . . . .
F9A C6A S3A O1A 60.1 . . . .
F9A C6A S3A O4A -60.0 . . . .
F9A C6A S3A O5A -180.0 . . . .
